data_1541089
loop_
_publ_author_name
'Passmore, J.'
'Cameron, T.S.'
'Way, T.'
'Boyle, P.D.'
'Schatte, G.'

_publ_section_title
;
 The preparation and characterization of Se Cl3 Sb F6, improved syntheses
 of M Cl3 (As/Sb) F6 (M= S, se), and the x-ray crystal structure
 determination of Se Cl3 As F6 and a new phase of S Br3 Sb F6
;
_journal_name_full 'Canadian Journal of Chemistry'
_journal_page_first 1671
_journal_page_last 1681
_journal_volume 74
_journal_year 1996
_chemical_formula_sum 'Br3 F6 S Sb'
_chemical_name_systematic '(S Br3) (Sb F6)'
_space_group_IT_number 14
_symmetry_space_group_name_Hall '-P 2ybc'
_symmetry_space_group_name_H-M 'P 1 21/c 1'
_cell_angle_alpha 90
_cell_angle_beta 97.36
_cell_angle_gamma 90
_cell_formula_units_Z 4
_cell_length_a 8.137
_cell_length_b 9.583
_cell_length_c 12.447
_cell_volume 962.581
_citation_journal_id_ASTM CJCHAG
_cod_data_source_file Passmore_CJCHAG_1996_1764.cif
_cod_data_source_block Br3F6S1Sb1
_cod_original_cell_volume 962.5814
_cod_original_formula_sum 'Br3 F6 S1 Sb1'
_cod_database_code 1541089

loop_
_symmetry_equiv_pos_as_xyz
x,y,z
-x,y+1/2,-z+1/2
-x,-y,-z
x,-y-1/2,z-1/2

loop_
_atom_site_label
_atom_site_type_symbol
_atom_site_fract_x
_atom_site_fract_y
_atom_site_fract_z
_atom_site_occupancy
_atom_site_U_iso_or_equiv
F3 F-1 -0.00169 0.28147 -0.0103 1 0.0
Br3 Br-1 0.20807 0.90566 0.77817 1 0.0
F1 F-1 0.2594 0.1571 -0.06922 1 0.0
Br2 Br-1 0.41322 0.69386 0.62594 1 0.0
F4 F-1 0.41075 0.1757 0.1322 1 0.0
F6 F-1 0.2928 0.4004 0.032 1 0.0
S1 S+4 0.19932 0.69885 0.71091 1 0.0
Sb1 Sb+5 0.20409 0.22754 0.06203 1 0.0
Br1 Br-1 0.26719 0.56687 0.84882 1 0.0
F2 F-1 0.1429 0.29738 0.19054 1 0.0
F5 F-1 0.1223 0.05405 0.09312 1 0.0
